data_2203396
loop_
_publ_author_name
'Girija, C. R.'
'Noor Shahina Begum'

_publ_section_title
;
 1-Dimethylamino-3-dimethyliminio-2-(<i>p</i>-methoxyphenyl)prop-1-ene
 perchlorate
;
_journal_issue 4
_journal_name_full 'Acta Crystallographica Section E'
_journal_page_first o535
_journal_page_last o536
_journal_paper_doi 10.1107/S1600536804004593
_journal_volume 60
_journal_year 2004
_chemical_formula_iupac 'C14 H21 N2 O + , Cl O4 -'
_chemical_formula_moiety 'C14 H21 N2 O + , Cl O4 -'
_chemical_formula_sum 'C14 H21 Cl N2 O5'
_chemical_formula_weight 332.79
_chemical_name_common 'vinamidinium salt derivative'
_chemical_name_systematic
;
1-Dimethylamino-3-dimethyliminio-2-(p-methoxyphenyl)prop-1-ene perchlorate
;
_space_group_IT_number 4
_symmetry_cell_setting monoclinic
_symmetry_space_group_name_Hall 'P 2yb'
_symmetry_space_group_name_H-M 'P 1 21 1'
_atom_sites_solution_hydrogens geom
_atom_sites_solution_primary direct
_atom_sites_solution_secondary difmap
_cell_angle_alpha 90.0
_cell_angle_beta 92.228(5)
_cell_angle_gamma 90.0
_cell_formula_units_Z 2
_cell_length_a 7.295(2)
_cell_length_b 13.117(3)
_cell_length_c 8.793(2)
_cell_measurement_reflns_used 8589
_cell_measurement_temperature 293(2)
_cell_measurement_theta_max 27.39
_cell_measurement_theta_min 2.32
_cell_volume 840.8(4)
_computing_cell_refinement SMART
_computing_data_collection 'SMART (Bruker, 1998)'
_computing_data_reduction 'SAINT (Bruker, 1998)'
_computing_molecular_graphics 'ORTEP-3 for Windows (Farrugia, 1997)'
_computing_publication_material 'PLATON (Spek, 2003)'
_computing_structure_refinement 'SHELXL97 (Sheldrick, 1997)'
_computing_structure_solution 'SHELXS97 (Sheldrick, 1997)'
_diffrn_ambient_temperature 293(2)
_diffrn_measured_fraction_theta_full 0.998
_diffrn_measured_fraction_theta_max 0.918
_diffrn_measurement_device_type 'Bruker SMART CCD area-detector'
_diffrn_measurement_method '\f and \w'
_diffrn_radiation_monochromator graphite
_diffrn_radiation_source 'fine-focus sealed tube'
_diffrn_radiation_type MoKa
_diffrn_radiation_wavelength 0.71073
_diffrn_reflns_av_R_equivalents 0.0259
_diffrn_reflns_av_sigmaI/netI 0.0322
_diffrn_reflns_limit_h_max 8
_diffrn_reflns_limit_h_min -9
_diffrn_reflns_limit_k_max 16
_diffrn_reflns_limit_k_min -16
_diffrn_reflns_limit_l_max 10
_diffrn_reflns_limit_l_min -11
_diffrn_reflns_number 8565
_diffrn_reflns_theta_full 25.0
_diffrn_reflns_theta_max 27.33
_diffrn_reflns_theta_min 2.32
_diffrn_standards_decay_% 0
_diffrn_standards_number 0
_exptl_absorpt_coefficient_mu 0.251
_exptl_absorpt_correction_type none
_exptl_crystal_colour 'pale yellow'
_exptl_crystal_density_diffrn 1.315
_exptl_crystal_density_meas ?
_exptl_crystal_density_method .
_exptl_crystal_description prism
_exptl_crystal_F_000 352
_exptl_crystal_size_max 0.3
_exptl_crystal_size_mid 0.2
_exptl_crystal_size_min 0.1
_refine_diff_density_max 0.168
_refine_diff_density_min -0.126
_refine_ls_abs_structure_details 'Flack (1983); 1577 Friedel pairs'
_refine_ls_abs_structure_Flack -0.01(6)
_refine_ls_extinction_method none
_refine_ls_goodness_of_fit_ref 1.075
_refine_ls_hydrogen_treatment constr
_refine_ls_matrix_type full
_refine_ls_number_parameters 204
_refine_ls_number_reflns 3404
_refine_ls_number_restraints 1
_refine_ls_restrained_S_all 1.075
_refine_ls_R_factor_all 0.0522
_refine_ls_R_factor_gt 0.0431
_refine_ls_shift/su_max <0.001
_refine_ls_shift/su_mean 0.000
_refine_ls_structure_factor_coef Fsqd
_refine_ls_weighting_details 'calc w = 1/[\s^2^(Fo^2^)+(0.0634P)^2^+0.0303P] where P=(Fo^2^+2Fc^2^)/3'
_refine_ls_weighting_scheme calc
_refine_ls_wR_factor_gt 0.1073
_refine_ls_wR_factor_ref 0.1126
_reflns_number_gt 2910
_reflns_number_total 3404
_reflns_threshold_expression I>2\s(I)
_cod_data_source_file ci6331.cif
_cod_data_source_block I
_cod_depositor_comments
;
The following automatic conversions were performed:
'_symmetry_cell_setting' value 'Monoclinic' changed to 'monoclinic'
according to '/home/saulius/struct/CIF-dictionaries/cif_core.dic'
dictionary named 'cif_core.dic' version 2.4.1 from 2010-06-29.

Automatic conversion script
Id: cif_fix_enum 1527 2010-12-29 10:47:43Z saulius 

The following automatic conversions were performed:

'_symmetry_cell_setting' value 'Monoclinic' changed to 'monoclinic'
according to /home/saulius/struct/CIF-dictionaries/cif_core.dic
dictionary named 'cif_core.dic' version 2.4.1 from 2010-06-29.

Automatic conversion script
Id: cif_fix_values 1715 2011-07-08 13:25:40Z adriana 
;
_cod_original_cell_volume 840.7(4)
_cod_original_sg_symbol_H-M 'P 21'
_cod_database_code 2203396

loop_
_symmetry_equiv_pos_as_xyz
x,y,z
-x,1/2+y,-z

loop_
_atom_site_label
_atom_site_fract_x
_atom_site_fract_y
_atom_site_fract_z
_atom_site_U_iso_or_equiv
_atom_site_adp_type
_atom_site_calc_flag
_atom_site_refinement_flags
_atom_site_occupancy
_atom_site_type_symbol
Cl1 0.27289(8) 0.90408(4) 0.94298(7) 0.06917(19) Uani d . 1 Cl
O1 0.1574(5) 0.8754(3) 1.0572(3) 0.1317(11) Uani d . 1 O
O2 0.2413(5) 1.0055(2) 0.9029(4) 0.1359(11) Uani d . 1 O
O3 0.4567(4) 0.8873(4) 0.9781(5) 0.1554(14) Uani d . 1 O
O4 0.2229(4) 0.8448(3) 0.8110(3) 0.1131(8) Uani d . 1 O
O5 0.8308(3) 0.66330(17) 0.7480(2) 0.0834(6) Uani d . 1 O
N1 0.2710(3) 0.57731(18) 0.1773(2) 0.0681(6) Uani d . 1 N
N2 0.1303(3) 0.34506(18) 0.5870(3) 0.0709(6) Uani d . 1 N
C1 0.2042(4) 0.5057(2) 0.2623(3) 0.0640(6) Uani d . 1 C
H1 0.1113 0.4677 0.2142 0.077 Uiso calc R 1 H
C2 0.2465(3) 0.47522(19) 0.4129(3) 0.0588(6) Uani d . 1 C
C3 0.1350(3) 0.3965(2) 0.4585(3) 0.0638(6) Uani d . 1 C
H3 0.0474 0.3762 0.3851 0.077 Uiso calc R 1 H
C4 0.3981(3) 0.52261(19) 0.5080(3) 0.0562(5) Uani d . 1 C
C5 0.3632(3) 0.59848(19) 0.6110(3) 0.0576(5) Uani d . 1 C
H5 0.2424 0.6176 0.6255 0.069 Uiso calc R 1 H
C6 0.5030(3) 0.6473(2) 0.6938(3) 0.0602(6) Uani d . 1 C
H6 0.4756 0.6988 0.7621 0.072 Uiso calc R 1 H
C7 0.6829(3) 0.6193(2) 0.6747(3) 0.0627(6) Uani d . 1 C
C8 0.7201(4) 0.5426(3) 0.5734(3) 0.0766(8) Uani d . 1 C
H8 0.8408 0.5228 0.5600 0.092 Uiso calc R 1 H
C9 0.5793(4) 0.4948(2) 0.4913(3) 0.0690(7) Uani d . 1 C
H9 0.6067 0.4429 0.4237 0.083 Uiso calc R 1 H
C10 0.2121(6) 0.5828(3) 0.0161(4) 0.0990(11) Uani d . 1 C
H10A 0.1108 0.5373 -0.0031 0.149 Uiso calc R 1 H
H10B 0.3121 0.5635 -0.0457 0.149 Uiso calc R 1 H
H10C 0.1749 0.6513 -0.0085 0.149 Uiso calc R 1 H
C11 0.4171(4) 0.6488(2) 0.2220(4) 0.0789(8) Uani d . 1 C
H11A 0.3976 0.6736 0.3229 0.118 Uiso calc R 1 H
H11B 0.4161 0.7050 0.1522 0.118 Uiso calc R 1 H
H11C 0.5335 0.6147 0.2205 0.118 Uiso calc R 1 H
C12 -0.0107(6) 0.2679(3) 0.6047(4) 0.1107(13) Uani d . 1 C
H12A -0.0787 0.2591 0.5100 0.166 Uiso calc R 1 H
H12B -0.0923 0.2891 0.6817 0.166 Uiso calc R 1 H
H12C 0.0460 0.2044 0.6343 0.166 Uiso calc R 1 H
C13 0.2541(5) 0.3596(3) 0.7200(4) 0.0931(10) Uani d . 1 C
H13A 0.3569 0.4003 0.6922 0.140 Uiso calc R 1 H
H13B 0.2968 0.2944 0.7564 0.140 Uiso calc R 1 H
H13C 0.1899 0.3935 0.7987 0.140 Uiso calc R 1 H
C14 0.7938(5) 0.7280(3) 0.8734(4) 0.0837(8) Uani d . 1 C
H14A 0.9072 0.7534 0.9175 0.125 Uiso calc R 1 H
H14B 0.7305 0.6899 0.9485 0.125 Uiso calc R 1 H
H14C 0.7187 0.7841 0.8388 0.125 Uiso calc R 1 H

loop_
_atom_site_aniso_label
_atom_site_aniso_U_11
_atom_site_aniso_U_22
_atom_site_aniso_U_33
_atom_site_aniso_U_12
_atom_site_aniso_U_13
_atom_site_aniso_U_23
Cl1 0.0655(3) 0.0669(3) 0.0754(4) -0.0042(3) 0.0073(2) 0.0043(3)
O1 0.160(3) 0.143(3) 0.0958(17) -0.037(2) 0.0484(16) -0.0009(16)
O2 0.154(3) 0.0753(16) 0.182(3) 0.0012(16) 0.050(2) 0.0129(18)
O3 0.0841(17) 0.201(4) 0.179(3) 0.011(2) -0.0228(17) -0.007(3)
O4 0.126(2) 0.1233(19) 0.0905(16) -0.0041(16) 0.0084(14) -0.0155(15)
O5 0.0644(11) 0.0971(14) 0.0883(14) -0.0110(10) -0.0044(10) -0.0101(11)
N1 0.0759(14) 0.0759(15) 0.0529(11) 0.0057(11) 0.0075(10) 0.0020(10)
N2 0.0843(15) 0.0675(13) 0.0618(12) -0.0084(11) 0.0142(10) -0.0067(11)
C1 0.0698(14) 0.0709(16) 0.0514(12) -0.0004(12) 0.0036(10) -0.0103(11)
C2 0.0622(13) 0.0638(14) 0.0505(12) 0.0000(11) 0.0041(10) -0.0070(10)
C3 0.0681(13) 0.0711(15) 0.0527(12) -0.0085(14) 0.0082(9) -0.0120(13)
C4 0.0586(12) 0.0617(13) 0.0486(11) 0.0008(10) 0.0060(9) -0.0025(10)
C5 0.0531(12) 0.0643(13) 0.0557(12) 0.0055(10) 0.0068(10) -0.0013(11)
C6 0.0658(14) 0.0643(14) 0.0508(12) 0.0008(11) 0.0054(11) -0.0075(10)
C7 0.0585(13) 0.0704(15) 0.0594(14) -0.0030(11) 0.0037(11) -0.0008(12)
C8 0.0512(13) 0.094(2) 0.0847(19) 0.0124(13) 0.0072(12) -0.0105(15)
C9 0.0649(14) 0.0735(17) 0.0690(15) 0.0082(12) 0.0078(12) -0.0190(13)
C10 0.132(3) 0.105(3) 0.0593(17) -0.002(2) 0.0005(18) 0.0153(17)
C11 0.085(2) 0.0778(18) 0.0746(17) -0.0006(15) 0.0140(15) 0.0120(14)
C12 0.146(3) 0.101(2) 0.088(2) -0.055(2) 0.032(2) -0.006(2)
C13 0.112(3) 0.091(2) 0.0745(19) -0.0077(18) -0.0143(17) 0.0182(17)
C14 0.092(2) 0.0770(18) 0.081(2) -0.0223(15) -0.0091(15) -0.0112(15)

loop_
_atom_type_symbol
_atom_type_description
_atom_type_scat_dispersion_real
_atom_type_scat_dispersion_imag
_atom_type_scat_source
O O 0.0106 0.0060 'International Tables Vol C Tables 4.2.6.8 and 6.1.1.4'
N N 0.0061 0.0033 'International Tables Vol C Tables 4.2.6.8 and 6.1.1.4'
Cl Cl 0.1484 0.1585 'International Tables Vol C Tables 4.2.6.8 and 6.1.1.4'
H H 0.0000 0.0000 'International Tables Vol C Tables 4.2.6.8 and 6.1.1.4'
C C 0.0033 0.0016 'International Tables Vol C Tables 4.2.6.8 and 6.1.1.4'

loop_
_geom_angle_atom_site_label_1
_geom_angle_atom_site_label_2
_geom_angle_atom_site_label_3
_geom_angle
_geom_angle_publ_flag
O3 Cl1 O1 114.0(2) ?
O3 Cl1 O2 111.0(3) ?
O1 Cl1 O2 110.0(2) ?
O3 Cl1 O4 108.0(2) ?
O1 Cl1 O4 107.25(19) ?
O2 Cl1 O4 106.2(2) ?
C7 O5 C14 116.6(2) ?
C1 N1 C11 126.2(2) y
C1 N1 C10 119.2(3) y
C11 N1 C10 114.3(3) y
C3 N2 C12 119.4(2) y
C3 N2 C13 125.7(2) y
C12 N2 C13 114.9(3) y
N1 C1 C2 132.1(2) ?
N1 C1 H1 113.9 ?
C2 C1 H1 113.9 ?
C3 C2 C1 112.1(2) y
C3 C2 C4 125.3(2) y
C1 C2 C4 122.6(2) y
N2 C3 C2 131.8(2) ?
N2 C3 H3 114.1 ?
C2 C3 H3 114.1 ?
C5 C4 C9 117.5(2) ?
C5 C4 C2 121.1(2) ?
C9 C4 C2 121.3(2) ?
C4 C5 C6 121.9(2) ?
C4 C5 H5 119.0 ?
C6 C5 H5 119.0 ?
C7 C6 C5 119.8(2) ?
C7 C6 H6 120.1 ?
C5 C6 H6 120.1 ?
O5 C7 C8 116.3(2) ?
O5 C7 C6 124.6(2) ?
C8 C7 C6 119.1(2) ?
C7 C8 C9 120.5(2) ?
C7 C8 H8 119.7 ?
C9 C8 H8 119.7 ?
C8 C9 C4 121.2(2) ?
C8 C9 H9 119.4 ?
C4 C9 H9 119.4 ?
N1 C10 H10A 109.5 ?
N1 C10 H10B 109.5 ?
H10A C10 H10B 109.5 ?
N1 C10 H10C 109.5 ?
H10A C10 H10C 109.5 ?
H10B C10 H10C 109.5 ?
N1 C11 H11A 109.5 ?
N1 C11 H11B 109.5 ?
H11A C11 H11B 109.5 ?
N1 C11 H11C 109.5 ?
H11A C11 H11C 109.5 ?
H11B C11 H11C 109.5 ?
N2 C12 H12A 109.5 ?
N2 C12 H12B 109.5 ?
H12A C12 H12B 109.5 ?
N2 C12 H12C 109.5 ?
H12A C12 H12C 109.5 ?
H12B C12 H12C 109.5 ?
N2 C13 H13A 109.5 ?
N2 C13 H13B 109.5 ?
H13A C13 H13B 109.5 ?
N2 C13 H13C 109.5 ?
H13A C13 H13C 109.5 ?
H13B C13 H13C 109.5 ?
O5 C14 H14A 109.5 ?
O5 C14 H14B 109.5 ?
H14A C14 H14B 109.5 ?
O5 C14 H14C 109.5 ?
H14A C14 H14C 109.5 ?
H14B C14 H14C 109.5 ?

loop_
_geom_bond_atom_site_label_1
_geom_bond_atom_site_label_2
_geom_bond_distance
_geom_bond_publ_flag
Cl1 O3 1.382(3) ?
Cl1 O1 1.388(3) ?
Cl1 O2 1.393(3) ?
Cl1 O4 1.433(3) ?
O5 C7 1.363(3) ?
O5 C14 1.426(4) ?
N1 C1 1.307(3) y
N1 C11 1.462(4) y
N1 C10 1.467(4) y
N2 C3 1.317(3) y
N2 C12 1.456(4) y
N2 C13 1.462(4) y
C1 C2 1.406(4) y
C1 H1 0.93 ?
C2 C3 1.383(4) y
C2 C4 1.496(3) y
C3 H3 0.93 ?
C4 C5 1.376(3) ?
C4 C9 1.384(3) ?
C5 C6 1.387(3) ?
C5 H5 0.93 ?
C6 C7 1.380(4) ?
C6 H6 0.93 ?
C7 C8 1.377(4) ?
C8 C9 1.383(4) ?
C8 H8 0.93 ?
C9 H9 0.93 ?
C10 H10A 0.96 ?
C10 H10B 0.96 ?
C10 H10C 0.96 ?
C11 H11A 0.96 ?
C11 H11B 0.96 ?
C11 H11C 0.96 ?
C12 H12A 0.96 ?
C12 H12B 0.96 ?
C12 H12C 0.96 ?
C13 H13A 0.96 ?
C13 H13B 0.96 ?
C13 H13C 0.96 ?
C14 H14A 0.96 ?
C14 H14B 0.96 ?
C14 H14C 0.96 ?

loop_
_geom_hbond_atom_site_label_D
_geom_hbond_atom_site_label_H
_geom_hbond_atom_site_label_A
_geom_hbond_site_symmetry_A
_geom_hbond_distance_DH
_geom_hbond_distance_HA
_geom_hbond_distance_DA
_geom_hbond_angle_DHA
_geom_hbond_publ_flag
C11 H11C O2 2_646 0.96 2.46 3.341(5) 152 yes

loop_
_geom_torsion_atom_site_label_1
_geom_torsion_atom_site_label_2
_geom_torsion_atom_site_label_3
_geom_torsion_atom_site_label_4
_geom_torsion
_geom_torsion_publ_flag
C11 N1 C1 C2 -0.1(5) ?
C10 N1 C1 C2 172.8(3) ?
N1 C1 C2 C3 178.1(3) ?
N1 C1 C2 C4 -3.2(5) ?
C12 N2 C3 C2 177.2(3) ?
C13 N2 C3 C2 -1.3(5) ?
C1 C2 C3 N2 178.7(3) ?
C4 C2 C3 N2 -0.1(5) ?
C3 C2 C4 C5 -83.8(3) y
C1 C2 C4 C5 97.7(3) y
C3 C2 C4 C9 98.9(3) y
C1 C2 C4 C9 -79.7(3) y
C9 C4 C5 C6 1.2(4) ?
C2 C4 C5 C6 -176.3(2) ?
C4 C5 C6 C7 -0.6(4) ?
C14 O5 C7 C8 -168.1(3) ?
C14 O5 C7 C6 12.9(4) ?
C5 C6 C7 O5 178.8(2) ?
C5 C6 C7 C8 -0.2(4) ?
O5 C7 C8 C9 -178.7(3) ?
C6 C7 C8 C9 0.4(4) ?
C7 C8 C9 C4 0.3(5) ?
C5 C4 C9 C8 -1.0(4) ?
C2 C4 C9 C8 176.4(3) ?

loop_
_cod_related_entry_id
_cod_related_entry_database
_cod_related_entry_code
1 ChemSpider 21131006
